data_7022538
loop_
_publ_author_name
'Koo, Bong Ho'
'Lim, Kwang Soo'
'Ryu, Dae Won'
'Lee, Woo Ram'
'Koh, Eui Kwan'
'Hong, Chang Seop'

_publ_section_title
;
 Synthesis, structures and magnetic characterizations of isostructural
 tetranuclear Ln4 clusters (Ln = Dy, Ho, and Eu).
;
_journal_issue 19
_journal_name_full 'Dalton transactions (Cambridge, England : 2003)'
_journal_page_first 7204
_journal_page_last 7209
_journal_paper_doi 10.1039/c3dt00056g
_journal_volume 42
_journal_year 2013
_chemical_formula_sum 'C96 H84 Dy4 N12 O12'
_chemical_formula_weight 2247.75
_chemical_name_systematic
;
?
;
_space_group_IT_number 2
_symmetry_cell_setting triclinic
_symmetry_space_group_name_Hall '-P 1'
_symmetry_space_group_name_H-M 'P -1'
_atom_sites_solution_hydrogens geom
_atom_sites_solution_primary direct
_atom_sites_solution_secondary difmap
_audit_creation_method SHELXL-97
_cell_angle_alpha 69.4210(10)
_cell_angle_beta 79.1840(10)
_cell_angle_gamma 63.0890(10)
_cell_formula_units_Z 1
_cell_length_a 13.4782(4)
_cell_length_b 14.0136(4)
_cell_length_c 15.7024(4)
_cell_measurement_reflns_used 9923
_cell_measurement_temperature 100(2)
_cell_measurement_theta_max 28.246
_cell_measurement_theta_min 2.625
_cell_volume 2474.46(12)
_computing_cell_refinement 'Bruker SMART APEXll'
_computing_data_collection 'Bruker SMART APEXll'
_computing_data_reduction 'Bruker SAINT'
_computing_molecular_graphics WingX
_computing_publication_material WingX
_computing_structure_refinement 'SHELXL-97 (Sheldrick, 1997)'
_computing_structure_solution SHELXTL
_diffrn_ambient_temperature 100(2)
_diffrn_measured_fraction_theta_full 0.982
_diffrn_measured_fraction_theta_max 0.982
_diffrn_measurement_device_type 'CCD area detector'
_diffrn_measurement_method 'phi scan'
_diffrn_radiation_monochromator graphite
_diffrn_radiation_source 'fine-focus sealed tube'
_diffrn_radiation_type MoK\a
_diffrn_radiation_wavelength 0.71073
_diffrn_reflns_av_R_equivalents 0.0483
_diffrn_reflns_av_sigmaI/netI 0.0575
_diffrn_reflns_limit_h_max 17
_diffrn_reflns_limit_h_min -17
_diffrn_reflns_limit_k_max 18
_diffrn_reflns_limit_k_min -18
_diffrn_reflns_limit_l_max 20
_diffrn_reflns_limit_l_min -20
_diffrn_reflns_number 41055
_diffrn_reflns_theta_full 28.31
_diffrn_reflns_theta_max 28.31
_diffrn_reflns_theta_min 1.83
_exptl_absorpt_coefficient_mu 3.046
_exptl_absorpt_correction_T_max 0.8701
_exptl_absorpt_correction_T_min 0.5564
_exptl_absorpt_correction_type multi-scan
_exptl_absorpt_process_details sadabs
_exptl_crystal_colour colorless
_exptl_crystal_density_diffrn 1.508
_exptl_crystal_density_method 'not measured'
_exptl_crystal_description plate
_exptl_crystal_F_000 1104
_exptl_crystal_size_max 0.22
_exptl_crystal_size_mid 0.11
_exptl_crystal_size_min 0.05
_platon_squeeze_details
;
;
_refine_diff_density_max 0.709
_refine_diff_density_min -0.758
_refine_diff_density_rms 0.128
_refine_ls_extinction_method none
_refine_ls_goodness_of_fit_ref 1.053
_refine_ls_hydrogen_treatment constr
_refine_ls_matrix_type full
_refine_ls_number_parameters 559
_refine_ls_number_reflns 12089
_refine_ls_number_restraints 0
_refine_ls_restrained_S_all 1.053
_refine_ls_R_factor_all 0.0452
_refine_ls_R_factor_gt 0.0337
_refine_ls_shift/su_max 0.002
_refine_ls_shift/su_mean 0.000
_refine_ls_structure_factor_coef Fsqd
_refine_ls_weighting_details 'calc w=1/[\s^2^(Fo^2^)+(0.0294P)^2^+0.1324P] where P=(Fo^2^+2Fc^2^)/3'
_refine_ls_weighting_scheme calc
_refine_ls_wR_factor_gt 0.0737
_refine_ls_wR_factor_ref 0.0769
_reflns_number_gt 9785
_reflns_number_total 12089
_reflns_threshold_expression >2sigma(I)
_cod_data_source_file c3dt00056g.txt
_cod_data_source_block squeezed
_cod_original_sg_symbol_H-M P-1
_cod_database_code 7022538

loop_
_symmetry_equiv_pos_as_xyz
'x, y, z'
'-x, -y, -z'

loop_
_atom_site_label
_atom_site_type_symbol
_atom_site_fract_x
_atom_site_fract_y
_atom_site_fract_z
_atom_site_U_iso_or_equiv
_atom_site_adp_type
_atom_site_occupancy
_atom_site_symmetry_multiplicity
_atom_site_calc_flag
_atom_site_refinement_flags
Dy1 Dy 0.715818(13) 0.798352(13) 0.239194(11) 0.01659(5) Uani 1 1 d .
Dy2 Dy 0.943230(12) 0.535113(12) 0.384206(11) 0.01476(5) Uani 1 1 d .
C17 C 0.4600(3) 0.9654(3) 0.2830(2) 0.0200(8) Uani 1 1 d .
C31 C 1.0409(3) 0.7215(3) 0.1341(3) 0.0262(9) Uani 1 1 d .
H31 H 1.0605 0.7512 0.1710 0.031 Uiso 1 1 calc R
C33 C 0.8587(3) 0.3534(3) 0.3675(2) 0.0176(7) Uani 1 1 d .
C26 C 0.8443(3) 0.5966(3) 0.1339(3) 0.0265(9) Uani 1 1 d .
H26 H 0.8484 0.5435 0.1074 0.032 Uiso 1 1 calc R
C39 C 1.0336(3) 0.3369(3) 0.2700(2) 0.0194(8) Uani 1 1 d .
H39 H 1.0842 0.2998 0.2288 0.023 Uiso 1 1 calc R
C41 C 1.2129(3) 0.4366(3) 0.3081(3) 0.0216(8) Uani 1 1 d .
H41A H 1.2433 0.3656 0.3583 0.026 Uiso 1 1 calc R
H41B H 1.2756 0.4552 0.2762 0.026 Uiso 1 1 calc R
C2 C 0.6506(3) 0.6001(3) 0.5071(2) 0.0234(8) Uani 1 1 d .
H2 H 0.6840 0.5302 0.4947 0.028 Uiso 1 1 calc R
C1 C 0.6845(3) 0.6860(3) 0.4556(2) 0.0187(8) Uani 1 1 d .
C9 C 0.8317(3) 0.9658(3) 0.2420(2) 0.0240(8) Uani 1 1 d .
H9A H 0.8497 1.0314 0.2125 0.029 Uiso 1 1 calc R
H9B H 0.8976 0.9026 0.2751 0.029 Uiso 1 1 calc R
C22 C 0.4191(3) 0.8829(3) 0.3275(2) 0.0202(8) Uani 1 1 d .
C47 C 0.9536(3) 0.7886(3) 0.4786(2) 0.0186(7) Uani 1 1 d .
H47 H 0.8940 0.7906 0.5223 0.022 Uiso 1 1 calc R
C48 C 1.0092(3) 0.6961(3) 0.4455(2) 0.0157(7) Uani 1 1 d .
C24 C 0.6086(3) 0.6063(3) 0.2905(3) 0.0249(9) Uani 1 1 d .
H24A H 0.5440 0.5881 0.2974 0.030 Uiso 1 1 calc R
H24B H 0.6561 0.5559 0.3435 0.030 Uiso 1 1 calc R
C6 C 0.6362(3) 0.7870(3) 0.4771(2) 0.0195(8) Uani 1 1 d .
C42 C 1.1628(3) 0.6017(3) 0.3434(2) 0.0193(8) Uani 1 1 d .
H42 H 1.2336 0.5962 0.3160 0.023 Uiso 1 1 calc R
C43 C 1.0971(3) 0.6953(3) 0.3801(2) 0.0172(7) Uani 1 1 d .
C8 C 0.7340(3) 0.9941(3) 0.3072(2) 0.0251(9) Uani 1 1 d .
H8A H 0.7518 1.0145 0.3549 0.030 Uiso 1 1 calc R
H8B H 0.6688 1.0590 0.2746 0.030 Uiso 1 1 calc R
C7 C 0.6664(3) 0.8808(3) 0.4283(2) 0.0209(8) Uani 1 1 d .
H7 H 0.6532 0.9335 0.4587 0.025 Uiso 1 1 calc R
C32 C 0.9592(3) 0.6800(3) 0.1659(2) 0.0208(8) Uani 1 1 d .
C23 C 0.4715(3) 0.7706(3) 0.3209(2) 0.0208(8) Uani 1 1 d .
H23 H 0.4299 0.7266 0.3438 0.025 Uiso 1 1 calc R
C37 C 0.9438(3) 0.2167(3) 0.2840(3) 0.0288(9) Uani 1 1 d .
H37 H 0.9995 0.1851 0.2425 0.035 Uiso 1 1 calc R
C3 C 0.5696(3) 0.6162(3) 0.5754(3) 0.0263(9) Uani 1 1 d .
H3 H 0.5464 0.5581 0.6084 0.032 Uiso 1 1 calc R
C20 C 0.2660(3) 1.0125(3) 0.3957(3) 0.0279(9) Uani 1 1 d .
H20 H 0.2006 1.0283 0.4338 0.034 Uiso 1 1 calc R
C30 C 1.0938(3) 0.7196(3) 0.0486(3) 0.0339(10) Uani 1 1 d .
H30 H 1.1490 0.7480 0.0278 0.041 Uiso 1 1 calc R
C10 C 0.8302(3) 0.9743(3) 0.0901(3) 0.0237(8) Uani 1 1 d .
H10 H 0.8673 1.0213 0.0796 0.028 Uiso 1 1 calc R
C5 C 0.5557(3) 0.8004(3) 0.5483(2) 0.0245(8) Uani 1 1 d .
H5 H 0.5242 0.8684 0.5636 0.029 Uiso 1 1 calc R
C4 C 0.5217(3) 0.7163(3) 0.5963(3) 0.0307(9) Uani 1 1 d .
H4 H 0.4658 0.7270 0.6433 0.037 Uiso 1 1 calc R
C45 C 1.0712(3) 0.8762(3) 0.3854(2) 0.0204(8) Uani 1 1 d .
H45 H 1.0913 0.9377 0.3646 0.025 Uiso 1 1 calc R
C25 C 0.6740(3) 0.5890(3) 0.2039(3) 0.0293(9) Uani 1 1 d .
H25A H 0.7080 0.5083 0.2085 0.035 Uiso 1 1 calc R
H25B H 0.6241 0.6313 0.1518 0.035 Uiso 1 1 calc R
C46 C 0.9844(3) 0.8770(3) 0.4486(2) 0.0206(8) Uani 1 1 d .
H46 H 0.9454 0.9391 0.4717 0.025 Uiso 1 1 calc R
C16 C 0.7467(3) 0.8994(3) 0.0130(3) 0.0253(9) Uani 1 1 d .
C38 C 0.9435(3) 0.3050(3) 0.3070(2) 0.0186(8) Uani 1 1 d .
C40 C 1.1556(3) 0.4223(3) 0.2424(2) 0.0211(8) Uani 1 1 d .
H40A H 1.1367 0.4883 0.1871 0.025 Uiso 1 1 calc R
H40B H 1.2060 0.3546 0.2240 0.025 Uiso 1 1 calc R
C44 C 1.1279(3) 0.7852(3) 0.3533(2) 0.0202(8) Uani 1 1 d .
H44 H 1.1894 0.7831 0.3118 0.024 Uiso 1 1 calc R
C34 C 0.7787(3) 0.3092(3) 0.4025(2) 0.0211(8) Uani 1 1 d .
H34 H 0.7207 0.3408 0.4426 0.025 Uiso 1 1 calc R
C21 C 0.3216(3) 0.9105(3) 0.3829(3) 0.0257(9) Uani 1 1 d .
H21 H 0.2938 0.8551 0.4126 0.031 Uiso 1 1 calc R
C18 C 0.4000(3) 1.0721(3) 0.2967(3) 0.0235(8) Uani 1 1 d .
H18 H 0.4254 1.1292 0.2669 0.028 Uiso 1 1 calc R
C19 C 0.3061(3) 1.0948(3) 0.3519(3) 0.0281(9) Uani 1 1 d .
H19 H 0.2680 1.1669 0.3606 0.034 Uiso 1 1 calc R
C27 C 0.9314(3) 0.6371(3) 0.1095(3) 0.0237(8) Uani 1 1 d .
C29 C 1.0662(3) 0.6765(3) -0.0061(3) 0.0356(10) Uani 1 1 d .
H29 H 1.1018 0.6756 -0.0643 0.043 Uiso 1 1 calc R
C28 C 0.9873(3) 0.6352(3) 0.0247(3) 0.0308(9) Uani 1 1 d .
H28 H 0.9697 0.6044 -0.0124 0.037 Uiso 1 1 calc R
C11 C 0.8111(3) 0.9569(3) 0.0106(2) 0.0240(8) Uani 1 1 d .
C35 C 0.7835(3) 0.2213(3) 0.3797(3) 0.0263(9) Uani 1 1 d .
H35 H 0.7297 0.1918 0.4054 0.032 Uiso 1 1 calc R
C13 C 0.8473(4) 0.9858(3) -0.1511(3) 0.0379(11) Uani 1 1 d .
H13 H 0.8822 1.0139 -0.2063 0.045 Uiso 1 1 calc R
C36 C 0.8653(3) 0.1750(3) 0.3200(3) 0.0331(10) Uani 1 1 d .
H36 H 0.8672 0.1147 0.3040 0.040 Uiso 1 1 calc R
C12 C 0.8600(3) 0.9987(3) -0.0716(3) 0.0329(10) Uani 1 1 d .
H12 H 0.9032 1.0372 -0.0727 0.039 Uiso 1 1 calc R
C15 C 0.7341(3) 0.8888(3) -0.0698(3) 0.0340(10) Uani 1 1 d .
H15 H 0.6907 0.8511 -0.0702 0.041 Uiso 1 1 calc R
C14 C 0.7827(4) 0.9312(3) -0.1501(3) 0.0385(11) Uani 1 1 d .
H14 H 0.7722 0.9232 -0.2049 0.046 Uiso 1 1 calc R
N5 N 1.0537(2) 0.4107(2) 0.28648(19) 0.0164(6) Uani 1 1 d .
N6 N 1.1332(2) 0.5268(2) 0.34490(19) 0.0174(6) Uani 1 1 d .
N1 N 0.7089(2) 0.8967(2) 0.34835(19) 0.0188(6) Uani 1 1 d .
N3 N 0.5697(2) 0.7240(2) 0.2868(2) 0.0208(7) Uani 1 1 d .
N2 N 0.8033(2) 0.9344(2) 0.17297(19) 0.0181(6) Uani 1 1 d .
N4 N 0.7620(2) 0.6291(2) 0.1898(2) 0.0225(7) Uani 1 1 d .
O1 O 0.76165(18) 0.67006(18) 0.38815(15) 0.0163(5) Uani 1 1 d .
O3 O 0.54895(19) 0.94639(19) 0.22921(16) 0.0205(5) Uani 1 1 d .
O6 O 0.98223(18) 0.60772(18) 0.47924(15) 0.0170(5) Uani 1 1 d .
O5 O 0.85333(19) 0.43628(19) 0.39068(16) 0.0192(5) Uani 1 1 d .
O4 O 0.90995(19) 0.68063(19) 0.24891(15) 0.0189(5) Uani 1 1 d .
O2 O 0.6986(2) 0.8582(2) 0.08884(16) 0.0256(6) Uani 1 1 d .

loop_
_atom_site_aniso_label
_atom_site_aniso_U_11
_atom_site_aniso_U_22
_atom_site_aniso_U_33
_atom_site_aniso_U_23
_atom_site_aniso_U_13
_atom_site_aniso_U_12
Dy1 0.01447(9) 0.01503(9) 0.02113(10) -0.00704(7) -0.00031(7) -0.00590(7)
Dy2 0.01342(9) 0.01261(8) 0.01900(10) -0.00610(7) 0.00115(7) -0.00579(7)
C17 0.0162(19) 0.0208(19) 0.022(2) -0.0061(16) -0.0032(15) -0.0067(15)
C31 0.021(2) 0.022(2) 0.027(2) -0.0035(17) 0.0010(17) -0.0058(16)
C33 0.0187(18) 0.0138(17) 0.0195(19) -0.0019(14) -0.0076(15) -0.0059(14)
C26 0.026(2) 0.0190(19) 0.032(2) -0.0104(17) -0.0045(18) -0.0041(16)
C39 0.0182(18) 0.0194(18) 0.0189(19) -0.0088(15) 0.0019(15) -0.0053(15)
C41 0.0147(18) 0.0206(19) 0.030(2) -0.0114(16) 0.0032(16) -0.0066(15)
C2 0.020(2) 0.024(2) 0.027(2) -0.0058(17) -0.0029(16) -0.0106(16)
C1 0.0139(18) 0.0190(18) 0.022(2) -0.0051(15) -0.0043(15) -0.0049(15)
C9 0.030(2) 0.025(2) 0.026(2) -0.0080(17) -0.0009(17) -0.0182(18)
C22 0.0157(18) 0.0229(19) 0.021(2) -0.0044(16) -0.0047(15) -0.0079(15)
C47 0.0159(18) 0.0206(18) 0.0192(19) -0.0072(15) 0.0038(15) -0.0084(15)
C48 0.0141(17) 0.0133(16) 0.0181(18) -0.0027(14) -0.0036(14) -0.0048(14)
C24 0.026(2) 0.0191(19) 0.036(2) -0.0126(17) 0.0008(18) -0.0125(16)
C6 0.0154(18) 0.0208(19) 0.0202(19) -0.0058(15) -0.0034(15) -0.0051(15)
C42 0.0153(18) 0.0216(19) 0.023(2) -0.0073(16) -0.0006(15) -0.0091(15)
C43 0.0162(18) 0.0164(17) 0.0213(19) -0.0062(15) -0.0014(15) -0.0083(15)
C8 0.037(2) 0.0202(19) 0.023(2) -0.0074(16) -0.0009(17) -0.0152(18)
C7 0.023(2) 0.0145(17) 0.024(2) -0.0109(15) -0.0056(16) -0.0012(15)
C32 0.0127(18) 0.0178(18) 0.023(2) -0.0007(15) -0.0017(15) -0.0029(14)
C23 0.0198(19) 0.0224(19) 0.021(2) -0.0049(16) -0.0019(16) -0.0103(16)
C37 0.028(2) 0.029(2) 0.037(2) -0.0196(19) 0.0018(18) -0.0128(18)
C3 0.018(2) 0.031(2) 0.030(2) -0.0075(18) 0.0037(17) -0.0145(17)
C20 0.022(2) 0.037(2) 0.027(2) -0.0186(19) 0.0068(17) -0.0097(18)
C30 0.024(2) 0.028(2) 0.032(2) -0.0008(19) 0.0067(18) -0.0052(18)
C10 0.022(2) 0.0192(19) 0.031(2) -0.0060(17) -0.0026(17) -0.0095(16)
C5 0.0175(19) 0.026(2) 0.023(2) -0.0081(17) -0.0031(16) -0.0014(16)
C4 0.0146(19) 0.045(3) 0.023(2) -0.0052(19) 0.0042(16) -0.0098(18)
C45 0.022(2) 0.0181(18) 0.023(2) -0.0045(15) -0.0014(16) -0.0111(16)
C25 0.030(2) 0.024(2) 0.042(3) -0.0161(19) -0.0046(19) -0.0120(18)
C46 0.024(2) 0.0147(17) 0.025(2) -0.0075(15) -0.0038(16) -0.0082(15)
C16 0.027(2) 0.0199(19) 0.024(2) -0.0078(16) -0.0084(17) -0.0022(16)
C38 0.0175(18) 0.0140(17) 0.023(2) -0.0062(15) -0.0047(15) -0.0034(14)
C40 0.0192(19) 0.0161(18) 0.026(2) -0.0088(15) 0.0050(16) -0.0060(15)
C44 0.0153(18) 0.0200(18) 0.028(2) -0.0088(16) 0.0010(15) -0.0093(15)
C34 0.0209(19) 0.0196(18) 0.022(2) -0.0054(15) -0.0026(16) -0.0076(15)
C21 0.026(2) 0.029(2) 0.026(2) -0.0075(17) -0.0037(17) -0.0157(18)
C18 0.0168(19) 0.0202(19) 0.034(2) -0.0111(17) 0.0011(17) -0.0069(15)
C19 0.024(2) 0.027(2) 0.034(2) -0.0156(18) -0.0043(18) -0.0059(17)
C27 0.022(2) 0.0197(19) 0.024(2) -0.0093(16) 0.0014(16) -0.0032(16)
C29 0.034(2) 0.034(2) 0.020(2) -0.0065(19) 0.0062(19) -0.003(2)
C28 0.029(2) 0.031(2) 0.022(2) -0.0121(18) 0.0019(18) -0.0023(18)
C11 0.026(2) 0.0187(19) 0.020(2) -0.0041(16) -0.0018(16) -0.0042(16)
C35 0.027(2) 0.026(2) 0.035(2) -0.0119(18) -0.0020(18) -0.0160(18)
C13 0.052(3) 0.031(2) 0.018(2) -0.0069(18) 0.005(2) -0.010(2)
C36 0.035(2) 0.030(2) 0.050(3) -0.024(2) 0.002(2) -0.0188(19)
C12 0.037(2) 0.026(2) 0.030(2) -0.0018(18) 0.0002(19) -0.0139(19)
C15 0.038(3) 0.033(2) 0.026(2) -0.0097(19) -0.012(2) -0.006(2)
C14 0.048(3) 0.034(2) 0.021(2) -0.0101(19) -0.008(2) -0.004(2)
N5 0.0135(15) 0.0140(14) 0.0205(16) -0.0069(12) 0.0016(12) -0.0043(12)
N6 0.0138(15) 0.0138(14) 0.0228(17) -0.0067(13) 0.0002(12) -0.0035(12)
N1 0.0188(16) 0.0183(15) 0.0192(16) -0.0063(13) -0.0015(13) -0.0069(13)
N3 0.0235(17) 0.0173(15) 0.0239(17) -0.0055(13) -0.0036(14) -0.0100(13)
N2 0.0183(16) 0.0185(15) 0.0197(16) -0.0067(13) -0.0014(13) -0.0087(13)
N4 0.0257(17) 0.0177(15) 0.0271(18) -0.0074(14) -0.0025(14) -0.0105(14)
O1 0.0151(12) 0.0143(12) 0.0183(13) -0.0052(10) 0.0018(10) -0.0060(10)
O3 0.0154(13) 0.0158(12) 0.0263(14) -0.0038(11) 0.0014(11) -0.0060(10)
O6 0.0162(12) 0.0154(12) 0.0201(13) -0.0052(10) 0.0017(10) -0.0081(10)
O5 0.0191(13) 0.0173(12) 0.0262(14) -0.0094(11) 0.0016(11) -0.0107(11)
O4 0.0176(13) 0.0179(13) 0.0183(13) -0.0051(10) 0.0023(10) -0.0065(10)
O2 0.0346(16) 0.0255(14) 0.0191(14) -0.0047(11) -0.0049(12) -0.0147(12)

loop_
_atom_type_symbol
_atom_type_description
_atom_type_scat_dispersion_real
_atom_type_scat_dispersion_imag
_atom_type_scat_source
C C 0.0033 0.0016 'International Tables Vol C Tables 4.2.6.8 and 6.1.1.4'
H H 0.0000 0.0000 'International Tables Vol C Tables 4.2.6.8 and 6.1.1.4'
N N 0.0061 0.0033 'International Tables Vol C Tables 4.2.6.8 and 6.1.1.4'
O O 0.0106 0.0060 'International Tables Vol C Tables 4.2.6.8 and 6.1.1.4'
Dy Dy -0.1892 4.4098 'International Tables Vol C Tables 4.2.6.8 and 6.1.1.4'

loop_
_geom_angle_atom_site_label_1
_geom_angle_atom_site_label_2
_geom_angle_atom_site_label_3
_geom_angle
_geom_angle_site_symmetry_1
_geom_angle_site_symmetry_3
O2 Dy1 O3 80.87(9) . .
O2 Dy1 O4 100.18(9) . .
O3 Dy1 O4 163.54(8) . .
O2 Dy1 O1 158.72(8) . .
O3 Dy1 O1 115.14(8) . .
O4 Dy1 O1 68.64(8) . .
O2 Dy1 N3 99.21(9) . .
O3 Dy1 N3 72.38(9) . .
O4 Dy1 N3 123.18(9) . .
O1 Dy1 N3 74.34(8) . .
O2 Dy1 N2 72.72(9) . .
O3 Dy1 N2 88.24(9) . .
O4 Dy1 N2 76.55(8) . .
O1 Dy1 N2 119.48(8) . .
N3 Dy1 N2 160.13(9) . .
O2 Dy1 N1 131.57(9) . .
O3 Dy1 N1 71.87(9) . .
O4 Dy1 N1 96.09(8) . .
O1 Dy1 N1 69.04(8) . .
N3 Dy1 N1 109.14(9) . .
N2 Dy1 N1 67.32(9) . .
O2 Dy1 N4 72.63(9) . .
O3 Dy1 N4 125.75(9) . .
O4 Dy1 N4 69.48(8) . .
O1 Dy1 N4 86.30(9) . .
N3 Dy1 N4 66.55(10) . .
N2 Dy1 N4 125.23(9) . .
N1 Dy1 N4 154.89(9) . .
O2 Dy1 Dy2 128.85(7) . .
O3 Dy1 Dy2 149.90(6) . .
O4 Dy1 Dy2 34.76(5) . .
O1 Dy1 Dy2 35.04(5) . .
N3 Dy1 Dy2 95.15(7) . .
N2 Dy1 Dy2 104.05(6) . .
N1 Dy1 Dy2 87.46(6) . .
N4 Dy1 Dy2 68.89(7) . .
O5 Dy2 O4 110.28(8) . .
O5 Dy2 O6 138.59(8) . .
O4 Dy2 O6 101.58(8) . .
O5 Dy2 O1 80.63(8) . .
O4 Dy2 O1 70.66(8) . .
O6 Dy2 O1 85.88(8) . .
O5 Dy2 O6 82.69(8) . 2_766
O4 Dy2 O6 165.84(8) . 2_766
O6 Dy2 O6 69.86(9) . 2_766
O1 Dy2 O6 118.54(8) . 2_766
O5 Dy2 N6 138.60(9) . .
O4 Dy2 N6 80.08(8) . .
O6 Dy2 N6 71.42(8) . .
O1 Dy2 N6 138.36(8) . .
O6 Dy2 N6 86.37(8) 2_766 .
O5 Dy2 N5 73.68(9) . .
O4 Dy2 N5 85.02(8) . .
O6 Dy2 N5 136.33(8) . .
O1 Dy2 N5 135.63(8) . .
O6 Dy2 N5 93.60(8) 2_766 .
N6 Dy2 N5 67.31(9) . .
O5 Dy2 Dy1 90.20(6) . .
O4 Dy2 Dy1 35.86(6) . .
O6 Dy2 Dy1 101.37(5) . .
O1 Dy2 Dy1 36.00(6) . .
O6 Dy2 Dy1 154.54(5) 2_766 .
N6 Dy2 Dy1 114.16(6) . .
N5 Dy2 Dy1 107.86(6) . .
O5 Dy2 Dy2 112.02(6) . 2_766
O4 Dy2 Dy2 135.89(6) . 2_766
O6 Dy2 Dy2 35.30(5) . 2_766
O1 Dy2 Dy2 104.52(6) . 2_766
O6 Dy2 Dy2 34.57(5) 2_766 2_766
N6 Dy2 Dy2 76.62(7) . 2_766
N5 Dy2 Dy2 118.40(6) . 2_766
Dy1 Dy2 Dy2 132.441(7) . 2_766
O3 C17 C22 122.1(3) . .
O3 C17 C18 120.1(3) . .
C22 C17 C18 117.8(3) . .
C30 C31 C32 120.6(4) . .
O5 C33 C34 120.2(3) . .
O5 C33 C38 121.9(3) . .
C34 C33 C38 117.9(3) . .
N4 C26 C27 123.4(3) . .
N5 C39 C38 127.2(3) . .
N6 C41 C40 109.5(3) . .
C3 C2 C1 120.8(4) . .
O1 C1 C6 121.4(3) . .
O1 C1 C2 120.2(3) . .
C6 C1 C2 118.4(3) . .
N2 C9 C8 108.6(3) . .
C21 C22 C17 118.7(3) . .
C21 C22 C23 117.1(3) . .
C17 C22 C23 124.2(3) . .
C46 C47 C48 120.8(3) . .
O6 C48 C47 120.0(3) . .
O6 C48 C43 121.3(3) . .
C47 C48 C43 118.7(3) . .
N3 C24 C25 109.1(3) . .
C1 C6 C5 119.7(3) . .
C1 C6 C7 122.6(3) . .
C5 C6 C7 117.7(3) . .
N6 C42 C43 125.3(3) . .
C44 C43 C48 118.8(3) . .
C44 C43 C42 117.9(3) . .
C48 C43 C42 123.1(3) . .
N1 C8 C9 108.5(3) . .
N1 C7 C6 124.6(3) . .
O4 C32 C31 120.1(3) . .
O4 C32 C27 121.5(3) . .
C31 C32 C27 118.5(3) . .
N3 C23 C22 126.0(3) . .
C36 C37 C38 121.5(4) . .
C2 C3 C4 120.6(4) . .
C21 C20 C19 119.0(4) . .
C29 C30 C31 120.4(4) . .
N2 C10 C11 128.0(3) . .
C4 C5 C6 120.9(4) . .
C5 C4 C3 119.5(4) . .
C44 C45 C46 119.0(3) . .
N4 C25 C24 108.8(3) . .
C47 C46 C45 121.0(3) . .
O2 C16 C15 120.5(4) . .
O2 C16 C11 122.2(3) . .
C15 C16 C11 117.3(4) . .
C37 C38 C33 119.0(3) . .
C37 C38 C39 116.7(3) . .
C33 C38 C39 124.2(3) . .
N5 C40 C41 109.4(3) . .
C45 C44 C43 121.7(3) . .
C35 C34 C33 121.1(3) . .
C20 C21 C22 122.6(4) . .
C19 C18 C17 121.5(3) . .
C18 C19 C20 120.4(4) . .
C28 C27 C32 119.3(3) . .
C28 C27 C26 117.7(3) . .
C32 C27 C26 123.0(3) . .
C28 C29 C30 119.3(4) . .
C29 C28 C27 121.9(4) . .
C12 C11 C16 119.6(4) . .
C12 C11 C10 117.3(3) . .
C16 C11 C10 123.1(3) . .
C34 C35 C36 120.9(3) . .
C12 C13 C14 119.4(4) . .
C37 C36 C35 119.4(3) . .
C13 C12 C11 121.6(4) . .
C14 C15 C16 121.9(4) . .
C15 C14 C13 120.1(4) . .
C39 N5 C40 115.5(3) . .
C39 N5 Dy2 128.8(2) . .
C40 N5 Dy2 115.72(19) . .
C42 N6 C41 117.2(3) . .
C42 N6 Dy2 125.4(2) . .
C41 N6 Dy2 116.8(2) . .
C7 N1 C8 119.1(3) . .
C7 N1 Dy1 124.8(2) . .
C8 N1 Dy1 114.7(2) . .
C23 N3 C24 116.8(3) . .
C23 N3 Dy1 127.4(2) . .
C24 N3 Dy1 114.9(2) . .
C10 N2 C9 117.4(3) . .
C10 N2 Dy1 129.2(2) . .
C9 N2 Dy1 113.3(2) . .
C26 N4 C25 118.6(3) . .
C26 N4 Dy1 121.9(2) . .
C25 N4 Dy1 117.1(2) . .
C1 O1 Dy2 132.5(2) . .
C1 O1 Dy1 118.54(19) . .
Dy2 O1 Dy1 108.96(9) . .
C17 O3 Dy1 132.8(2) . .
C48 O6 Dy2 121.4(2) . .
C48 O6 Dy2 121.45(19) . 2_766
Dy2 O6 Dy2 110.14(9) . 2_766
C33 O5 Dy2 143.8(2) . .
C32 O4 Dy2 129.5(2) . .
C32 O4 Dy1 111.58(19) . .
Dy2 O4 Dy1 109.38(9) . .
C16 O2 Dy1 140.4(2) . .

loop_
_geom_bond_atom_site_label_1
_geom_bond_atom_site_label_2
_geom_bond_distance
_geom_bond_site_symmetry_2
Dy1 O2 2.229(2) .
Dy1 O3 2.251(2) .
Dy1 O4 2.378(2) .
Dy1 O1 2.380(2) .
Dy1 N3 2.506(3) .
Dy1 N2 2.507(3) .
Dy1 N1 2.516(3) .
Dy1 N4 2.528(3) .
Dy1 Dy2 3.8298(2) .
Dy2 O5 2.184(2) .
Dy2 O4 2.315(2) .
Dy2 O6 2.320(2) .
Dy2 O1 2.325(2) .
Dy2 O6 2.363(2) 2_766
Dy2 N6 2.477(3) .
Dy2 N5 2.507(3) .
Dy2 Dy2 3.8398(3) 2_766
C17 O3 1.308(4) .
C17 C22 1.412(5) .
C17 C18 1.415(5) .
C31 C30 1.401(5) .
C31 C32 1.404(5) .
C33 O5 1.303(4) .
C33 C34 1.411(5) .
C33 C38 1.418(5) .
C26 N4 1.291(5) .
C26 C27 1.458(5) .
C39 N5 1.296(4) .
C39 C38 1.434(5) .
C41 N6 1.462(4) .
C41 C40 1.512(5) .
C2 C3 1.379(5) .
C2 C1 1.410(5) .
C1 O1 1.340(4) .
C1 C6 1.401(5) .
C9 N2 1.470(4) .
C9 C8 1.498(5) .
C22 C21 1.407(5) .
C22 C23 1.438(5) .
C47 C46 1.382(4) .
C47 C48 1.400(4) .
C48 O6 1.350(4) .
C48 C43 1.412(5) .
C24 N3 1.470(4) .
C24 C25 1.508(5) .
C6 C5 1.403(5) .
C6 C7 1.464(5) .
C42 N6 1.274(4) .
C42 C43 1.458(5) .
C43 C44 1.404(4) .
C8 N1 1.453(4) .
C7 N1 1.266(4) .
C32 O4 1.349(4) .
C32 C27 1.409(5) .
C23 N3 1.289(4) .
C37 C36 1.372(5) .
C37 C38 1.405(5) .
C3 C4 1.384(5) .
C20 C21 1.349(5) .
C20 C19 1.401(5) .
C30 C29 1.389(6) .
C10 N2 1.278(4) .
C10 C11 1.440(5) .
C5 C4 1.380(5) .
C45 C44 1.376(5) .
C45 C46 1.383(5) .
C25 N4 1.478(4) .
C16 O2 1.318(4) .
C16 C15 1.409(5) .
C16 C11 1.416(5) .
C40 N5 1.468(4) .
C34 C35 1.371(5) .
C18 C19 1.367(5) .
C27 C28 1.404(5) .
C29 C28 1.366(6) .
C11 C12 1.394(5) .
C35 C36 1.382(5) .
C13 C12 1.374(5) .
C13 C14 1.389(6) .
C15 C14 1.374(6) .
O6 Dy2 2.363(2) 2_766

loop_
_platon_squeeze_void_nr
_platon_squeeze_void_average_x
_platon_squeeze_void_average_y
_platon_squeeze_void_average_z
_platon_squeeze_void_volume
_platon_squeeze_void_count_electrons
1 0.500 0.467 0.000 503.9 64.1
